data_7043809
loop_
_publ_author_name
'Waters, Jordan'
'Chen, Qien'
'Everitt, Thomas'
'Goicoechea, Jose M.'

_publ_section_title
;
 N-heterocyclic carbene adducts of the heavier group 15 tribromides.
 Normal to abnormal isomerism and bromide ion abstraction.
;
_journal_name_full 'Dalton Trans.'
_journal_paper_doi 10.1039/C7DT02431B
_journal_year 2017
_chemical_formula_moiety 'C27 H36 Br3 N2 Sb, 2(C4 H8 O)'
_chemical_formula_sum 'C35 H52 Br3 N2 O2 Sb'
_chemical_formula_weight 894.26
_chemical_name_systematic
;
 (IPr)SbBr3*2THF
;
_space_group_crystal_system monoclinic
_space_group_IT_number 14
_space_group_name_Hall '-P 2yn'
_space_group_name_H-M_alt 'P 1 21/n 1'
_symmetry_space_group_name_Hall '-P 2yn'
_symmetry_space_group_name_H-M 'P 1 21/n 1'
_atom_sites_solution_hydrogens geom
_audit_creation_method SHELXL-2013
_audit_update_record
;
2017-07-04 deposited with the CCDC.
2017-07-21 downloaded from the CCDC.
;
_cell_angle_alpha 90
_cell_angle_beta 96.532(2)
_cell_angle_gamma 90
_cell_formula_units_Z 4
_cell_length_a 12.9636(3)
_cell_length_b 20.2935(4)
_cell_length_c 14.3419(3)
_cell_measurement_reflns_used 37516
_cell_measurement_temperature 150(2)
_cell_measurement_theta_max 76.2730
_cell_measurement_theta_min 3.9960
_cell_volume 3748.53(14)
_computing_cell_refinement
;
CrysAlisPro, Agilent Technologies,
Version 1.171.35.21 (release 20-01-2012 CrysAlis171 .NET)
(compiled Jan 23 2012,18:06:46)
;
_computing_data_collection
;
CrysAlisPro, Agilent Technologies,
Version 1.171.35.21 (release 20-01-2012 CrysAlis171 .NET)
(compiled Jan 23 2012,18:06:46)
;
_computing_data_reduction
;
CrysAlisPro, Agilent Technologies,
Version 1.171.35.21 (release 20-01-2012 CrysAlis171 .NET)
(compiled Jan 23 2012,18:06:46)
;
_computing_molecular_graphics 'WinGX (Farrugia, 2005)'
_computing_publication_material 'XCIF (Sheldrick, 2001)'
_computing_structure_refinement 'SHELXL-2013 (Sheldrick, 2013)'
_computing_structure_solution 'SHELXS-97 (Sheldrick, 1990)'
_diffrn_ambient_temperature 150(2)
_diffrn_detector_area_resol_mean 10.4102
_diffrn_measured_fraction_theta_full 1.000
_diffrn_measured_fraction_theta_max 0.991
_diffrn_measurement_device_type 'SuperNova, Dual, Cu at zero, Atlas'
_diffrn_measurement_method '\w scans'
_diffrn_radiation_monochromator mirror
_diffrn_radiation_source 'SuperNova (Cu) X-ray Source'
_diffrn_radiation_type 'Cu K\a'
_diffrn_radiation_wavelength 1.54184
_diffrn_reflns_av_R_equivalents 0.0673
_diffrn_reflns_av_unetI/netI 0.0229
_diffrn_reflns_Laue_measured_fraction_full 1.000
_diffrn_reflns_Laue_measured_fraction_max 0.991
_diffrn_reflns_limit_h_max 16
_diffrn_reflns_limit_h_min -16
_diffrn_reflns_limit_k_max 25
_diffrn_reflns_limit_k_min -25
_diffrn_reflns_limit_l_max 16
_diffrn_reflns_limit_l_min -18
_diffrn_reflns_number 75905
_diffrn_reflns_point_group_measured_fraction_full 1.000
_diffrn_reflns_point_group_measured_fraction_max 0.991
_diffrn_reflns_theta_full 67.684
_diffrn_reflns_theta_max 76.682
_diffrn_reflns_theta_min 3.791
_exptl_absorpt_coefficient_mu 9.821
_exptl_absorpt_correction_T_max 1.00000
_exptl_absorpt_correction_T_min 0.45507
_exptl_absorpt_correction_type multi-scan
_exptl_absorpt_process_details
;
CrysAlisPro, Agilent Technologies,
Version 1.171.37.35g (release 09-12-2014 CrysAlis171 .NET)
(compiled Dec  9 2014,15:38:47)
Empirical absorption correction using spherical harmonics,
 implemented in SCALE3 ABSPACK scaling algorithm.
;
_exptl_crystal_colour colourless
_exptl_crystal_density_diffrn 1.585
_exptl_crystal_description block
_exptl_crystal_F_000 1792
_exptl_crystal_size_max 0.180
_exptl_crystal_size_mid 0.160
_exptl_crystal_size_min 0.120
_refine_diff_density_max 0.997
_refine_diff_density_min -0.768
_refine_diff_density_rms 0.110
_refine_ls_extinction_method none
_refine_ls_goodness_of_fit_ref 1.043
_refine_ls_hydrogen_treatment constr
_refine_ls_matrix_type full
_refine_ls_number_parameters 462
_refine_ls_number_reflns 7831
_refine_ls_number_restraints 90
_refine_ls_restrained_S_all 1.046
_refine_ls_R_factor_all 0.0507
_refine_ls_R_factor_gt 0.0466
_refine_ls_shift/su_max 0.001
_refine_ls_shift/su_mean 0.000
_refine_ls_structure_factor_coef Fsqd
_refine_ls_weighting_details 'w=1/[\s^2^(Fo^2^)+(0.0678P)^2^+9.3111P] where P=(Fo^2^+2Fc^2^)/3'
_refine_ls_weighting_scheme calc
_refine_ls_wR_factor_gt 0.1207
_refine_ls_wR_factor_ref 0.1262
_reflns_Friedel_coverage 0.000
_reflns_number_gt 7201
_reflns_number_total 7831
_reflns_threshold_expression 'I > 2\s(I)'
_cod_data_source_file c7dt02431b2.cif
_cod_data_source_block 1
_cod_database_code 7043809
_shelx_space_group_comment
;
The symmetry employed for this shelxl refinement is uniquely defined
by the following loop, which should always be used as a source of
symmetry information in preference to the above space-group names.
They are only intended as comments.
;
_shelx_estimated_absorpt_t_min 0.271
_shelx_estimated_absorpt_t_max 0.385
_shelxl_version_number 2013-4

loop_
_space_group_symop_operation_xyz
'x, y, z'
'-x+1/2, y+1/2, -z+1/2'
'-x, -y, -z'
'x-1/2, -y-1/2, z-1/2'

loop_
_atom_site_label
_atom_site_type_symbol
_atom_site_fract_x
_atom_site_fract_y
_atom_site_fract_z
_atom_site_U_iso_or_equiv
_atom_site_adp_type
_atom_site_occupancy
_atom_site_site_symmetry_order
_atom_site_calc_flag
_atom_site_refinement_flags_posn
_atom_site_refinement_flags_adp
_atom_site_refinement_flags_occupancy
_atom_site_disorder_assembly
_atom_site_disorder_group
Br1 Br 0.26976(5) 0.25232(3) 0.50339(4) 0.05336(17) Uani 1 1 d . . . . .
Sb1 Sb 0.27441(2) 0.23648(2) 0.31513(2) 0.02510(10) Uani 0.9309(17) 1 d . . P A 1
Br2 Br 0.27504(5) 0.23604(4) 0.12492(4) 0.04786(17) Uani 0.9309(17) 1 d . . P A 1
Br3 Br 0.32852(4) 0.35492(2) 0.30968(4) 0.04110(15) Uani 0.9309(17) 1 d . . P A 1
Sb2 Sb 0.2698(3) 0.2757(4) 0.3181(3) 0.0438(18) Uani 0.0691(17) 1 d . . P A 2
Br4 Br 0.2647(8) 0.2783(7) 0.1326(7) 0.068(3) Uani 0.0691(17) 1 d . . P A 2
Br5 Br 0.3244(6) 0.1606(5) 0.3132(7) 0.068(3) Uani 0.0691(17) 1 d . . P A 2
N1 N 0.0403(2) 0.30743(15) 0.2590(2) 0.0284(6) Uani 1 1 d . . . . .
N2 N 0.0393(2) 0.20184(15) 0.2660(2) 0.0278(6) Uani 1 1 d . . . . .
C1 C 0.1016(3) 0.25483(17) 0.2818(3) 0.0238(7) Uani 1 1 d . . . . .
C2 C -0.0593(3) 0.2872(2) 0.2277(3) 0.0381(9) Uani 1 1 d . . . . .
H2 H -0.1166 0.3147 0.2069 0.046 Uiso 1 1 calc R U . . .
C3 C -0.0600(3) 0.2211(2) 0.2321(3) 0.0385(9) Uani 1 1 d . . . . .
H3 H -0.1177 0.1930 0.2152 0.046 Uiso 1 1 calc R U . . .
C4 C 0.0674(3) 0.37711(17) 0.2656(3) 0.0284(7) Uani 1 1 d . . . . .
C5 C 0.0797(3) 0.4106(2) 0.1821(3) 0.0350(8) Uani 1 1 d . . . . .
C6 C 0.0999(4) 0.4782(2) 0.1905(4) 0.0440(10) Uani 1 1 d . . . . .
H6 H 0.1089 0.5030 0.1358 0.053 Uiso 1 1 calc R U . . .
C7 C 0.1069(4) 0.5096(2) 0.2758(4) 0.0462(11) Uani 1 1 d . . . . .
H7 H 0.1211 0.5555 0.2797 0.055 Uiso 1 1 calc R U . . .
C8 C 0.0934(4) 0.4749(2) 0.3552(4) 0.0434(10) Uani 1 1 d . . . . .
H8 H 0.0986 0.4974 0.4136 0.052 Uiso 1 1 calc R U . . .
C9 C 0.0722(3) 0.4077(2) 0.3533(3) 0.0347(8) Uani 1 1 d . . . . .
C10 C 0.0727(4) 0.3777(2) 0.0863(3) 0.0474(11) Uani 1 1 d . . . . .
H10 H 0.0744 0.3289 0.0964 0.057 Uiso 1 1 calc R U . . .
C11 C 0.1648(6) 0.3960(3) 0.0339(4) 0.0682(17) Uani 1 1 d . . . . .
H11A H 0.1580 0.3739 -0.0272 0.102 Uiso 1 1 calc R U . . .
H11B H 0.2295 0.3821 0.0707 0.102 Uiso 1 1 calc R U . . .
H11C H 0.1660 0.4439 0.0247 0.102 Uiso 1 1 calc R U . . .
C12 C -0.0302(5) 0.3948(3) 0.0288(4) 0.0677(16) Uani 1 1 d . . . . .
H12A H -0.0338 0.3732 -0.0326 0.102 Uiso 1 1 calc R U . . .
H12B H -0.0350 0.4427 0.0201 0.102 Uiso 1 1 calc R U . . .
H12C H -0.0878 0.3796 0.0620 0.102 Uiso 1 1 calc R U . . .
C13 C 0.0526(4) 0.3706(2) 0.4416(3) 0.0466(11) Uani 1 1 d . . . . .
H13 H 0.0764 0.3242 0.4345 0.056 Uiso 1 1 calc R U . . .
C14 C 0.1129(6) 0.3985(3) 0.5304(4) 0.0662(16) Uani 1 1 d . . . . .
H14A H 0.0975 0.3725 0.5847 0.099 Uiso 1 1 calc R U . . .
H14B H 0.0925 0.4444 0.5386 0.099 Uiso 1 1 calc R U . . .
H14C H 0.1875 0.3964 0.5248 0.099 Uiso 1 1 calc R U . . .
C15 C -0.0640(5) 0.3683(4) 0.4508(5) 0.0729(18) Uani 1 1 d . . . . .
H15A H -0.0756 0.3442 0.5078 0.109 Uiso 1 1 calc R U . . .
H15B H -0.1003 0.3460 0.3959 0.109 Uiso 1 1 calc R U . . .
H15C H -0.0906 0.4134 0.4544 0.109 Uiso 1 1 calc R U . . .
C16 C 0.0686(3) 0.13360(18) 0.2879(3) 0.0296(8) Uani 1 1 d . . . . .
C17 C 0.0900(3) 0.09244(19) 0.2141(3) 0.0339(8) Uani 1 1 d . . . . .
C18 C 0.1181(4) 0.0279(2) 0.2387(4) 0.0441(10) Uani 1 1 d . . . . .
H18 H 0.1337 -0.0019 0.1912 0.053 Uiso 1 1 calc R U . . .
C19 C 0.1238(4) 0.0062(2) 0.3300(4) 0.0493(11) Uani 1 1 d . . . . .
H19 H 0.1447 -0.0378 0.3446 0.059 Uiso 1 1 calc R U . . .
C20 C 0.0995(4) 0.0474(2) 0.4006(4) 0.0477(11) Uani 1 1 d . . . . .
H20 H 0.1031 0.0315 0.4632 0.057 Uiso 1 1 calc R U . . .
C21 C 0.0695(3) 0.1125(2) 0.3804(3) 0.0375(9) Uani 1 1 d . . . . .
C22 C 0.0759(4) 0.1124(2) 0.1113(3) 0.0423(10) Uani 1 1 d . . . . .
H22 H 0.0791 0.1615 0.1078 0.051 Uiso 1 1 calc R U . . .
C23 C 0.1605(5) 0.0839(3) 0.0562(4) 0.0601(14) Uani 1 1 d . . . . .
H23A H 0.1481 0.0982 -0.0094 0.090 Uiso 1 1 calc R U . . .
H23B H 0.1588 0.0356 0.0590 0.090 Uiso 1 1 calc R U . . .
H23C H 0.2287 0.0996 0.0838 0.090 Uiso 1 1 calc R U . . .
C24 C -0.0317(5) 0.0902(3) 0.0659(4) 0.0637(15) Uani 1 1 d . . . . .
H24A H -0.0407 0.1032 -0.0003 0.095 Uiso 1 1 calc R U . . .
H24B H -0.0856 0.1110 0.0986 0.095 Uiso 1 1 calc R U . . .
H24C H -0.0373 0.0422 0.0706 0.095 Uiso 1 1 calc R U . . .
C25 C 0.0287(4) 0.1552(2) 0.4558(4) 0.0513(12) Uani 1 1 d . . . . .
H25 H 0.0482 0.2020 0.4446 0.062 Uiso 1 1 calc R U . . .
C26 C 0.0735(7) 0.1364(3) 0.5550(4) 0.081(2) Uani 1 1 d . . . . .
H26A H 0.0448 0.1655 0.6002 0.122 Uiso 1 1 calc R U . . .
H26B H 0.1492 0.1411 0.5613 0.122 Uiso 1 1 calc R U . . .
H26C H 0.0554 0.0906 0.5674 0.122 Uiso 1 1 calc R U . . .
C27 C -0.0895(5) 0.1510(3) 0.4472(5) 0.077(2) Uani 1 1 d . . . . .
H27A H -0.1155 0.1786 0.4955 0.116 Uiso 1 1 calc R U . . .
H27B H -0.1105 0.1052 0.4555 0.116 Uiso 1 1 calc R U . . .
H27C H -0.1185 0.1665 0.3850 0.116 Uiso 1 1 calc R U . . .
O101 O 0.4983(3) 0.2197(2) 0.3390(3) 0.0531(8) Uani 1 1 d . . . . .
C101 C 0.5429(5) 0.2022(5) 0.2573(5) 0.089(3) Uani 1 1 d . . . . .
H10A H 0.5035 0.2224 0.2013 0.106 Uiso 1 1 calc R U . . .
H10B H 0.5422 0.1537 0.2493 0.106 Uiso 1 1 calc R U . . .
C102 C 0.6514(5) 0.2271(4) 0.2696(5) 0.082(2) Uani 1 1 d . . . . .
H10C H 0.7009 0.1907 0.2863 0.098 Uiso 1 1 calc R U . . .
H10D H 0.6690 0.2483 0.2112 0.098 Uiso 1 1 calc R U . . .
C103 C 0.6542(9) 0.2730(6) 0.3425(8) 0.142(5) Uani 1 1 d . . . . .
H10E H 0.6524 0.3182 0.3164 0.171 Uiso 1 1 calc R U . . .
H10F H 0.7194 0.2679 0.3849 0.171 Uiso 1 1 calc R U . . .
C104 C 0.5658(4) 0.2633(3) 0.3948(4) 0.0586(14) Uani 1 1 d . . . . .
H10G H 0.5881 0.2435 0.4570 0.070 Uiso 1 1 calc R U . . .
H10H H 0.5306 0.3057 0.4042 0.070 Uiso 1 1 calc R U . . .
O201 O 0.7859(12) 0.5428(8) 0.2240(13) 0.184(6) Uani 0.708(15) 1 d D U P B 1
C201 C 0.6910(17) 0.5365(11) 0.2527(16) 0.178(8) Uani 0.708(15) 1 d D U P B 1
H20A H 0.6361 0.5458 0.2006 0.213 Uiso 0.708(15) 1 calc R U P B 1
H20B H 0.6827 0.5671 0.3051 0.213 Uiso 0.708(15) 1 calc R U P B 1
C202 C 0.6853(17) 0.4638(12) 0.2855(14) 0.164(7) Uani 0.708(15) 1 d D U P B 1
H20C H 0.6943 0.4626 0.3549 0.196 Uiso 0.708(15) 1 calc R U P B 1
H20D H 0.6155 0.4461 0.2639 0.196 Uiso 0.708(15) 1 calc R U P B 1
C203 C 0.7581(16) 0.4243(9) 0.2529(16) 0.127(7) Uani 0.708(15) 1 d D U P B 1
H20E H 0.7292 0.3969 0.1991 0.152 Uiso 0.708(15) 1 calc R U P B 1
H20F H 0.7941 0.3961 0.3027 0.152 Uiso 0.708(15) 1 calc R U P B 1
C204 C 0.8211(12) 0.4749(11) 0.226(2) 0.186(9) Uani 0.708(15) 1 d D U P B 1
H20G H 0.8385 0.4641 0.1625 0.224 Uiso 0.708(15) 1 calc R U P B 1
H20H H 0.8868 0.4731 0.2687 0.224 Uiso 0.708(15) 1 calc R U P B 1
O301 O 0.705(2) 0.5202(14) 0.1406(18) 0.136(10) Uani 0.292(15) 1 d D U P B 2
C301 C 0.6583(17) 0.5103(12) 0.217(2) 0.075(7) Uani 0.292(15) 1 d D U P B 2
H30A H 0.5821 0.5124 0.2007 0.090 Uiso 0.292(15) 1 calc R U P B 2
H30B H 0.6788 0.5452 0.2637 0.090 Uiso 0.292(15) 1 calc R U P B 2
C302 C 0.689(2) 0.4421(12) 0.259(2) 0.076(6) Uani 0.292(15) 1 d D U P B 2
H30C H 0.7011 0.4452 0.3280 0.091 Uiso 0.292(15) 1 calc R U P B 2
H30D H 0.6325 0.4103 0.2418 0.091 Uiso 0.292(15) 1 calc R U P B 2
C303 C 0.777(2) 0.4207(8) 0.2255(19) 0.048(5) Uani 0.292(15) 1 d D U P B 2
H30E H 0.7649 0.3799 0.1879 0.058 Uiso 0.292(15) 1 calc R U P B 2
H30F H 0.8340 0.4136 0.2763 0.058 Uiso 0.292(15) 1 calc R U P B 2
C304 C 0.7955(18) 0.4770(12) 0.168(2) 0.079(7) Uani 0.292(15) 1 d D U P B 2
H30G H 0.8218 0.4608 0.1098 0.095 Uiso 0.292(15) 1 calc R U P B 2
H30H H 0.8512 0.5040 0.2020 0.095 Uiso 0.292(15) 1 calc R U P B 2

loop_
_atom_site_aniso_label
_atom_site_aniso_U_11
_atom_site_aniso_U_22
_atom_site_aniso_U_33
_atom_site_aniso_U_23
_atom_site_aniso_U_13
_atom_site_aniso_U_12
Br1 0.0536(3) 0.0693(4) 0.0357(3) 0.0047(2) -0.0018(2) 0.0052(2)
Sb1 0.02101(14) 0.0223(2) 0.03197(15) 0.00275(10) 0.00292(10) 0.00073(10)
Br2 0.0356(3) 0.0736(5) 0.0362(3) -0.0064(3) 0.0121(2) -0.0040(3)
Br3 0.0320(2) 0.0263(2) 0.0626(3) 0.00707(19) -0.0049(2) -0.00531(16)
Sb2 0.020(2) 0.053(5) 0.057(3) -0.003(2) -0.0014(16) 0.0022(18)
Br4 0.057(5) 0.087(8) 0.064(6) -0.008(5) 0.023(4) 0.020(5)
Br5 0.042(4) 0.068(6) 0.089(7) -0.008(5) -0.011(4) 0.013(4)
N1 0.0250(14) 0.0234(14) 0.0367(16) -0.0003(12) 0.0038(12) 0.0004(12)
N2 0.0221(14) 0.0232(14) 0.0385(17) 0.0005(12) 0.0058(12) 0.0002(11)
C1 0.0178(16) 0.0259(16) 0.0279(18) 0.0011(13) 0.0031(13) 0.0014(12)
C2 0.0254(18) 0.0305(19) 0.056(3) 0.0001(18) -0.0031(17) 0.0030(15)
C3 0.0250(19) 0.033(2) 0.056(3) -0.0031(18) -0.0006(17) -0.0035(15)
C4 0.0245(17) 0.0202(16) 0.040(2) 0.0014(14) 0.0027(14) 0.0037(13)
C5 0.0336(19) 0.0291(19) 0.041(2) 0.0048(16) 0.0002(16) 0.0021(15)
C6 0.044(2) 0.028(2) 0.058(3) 0.0107(19) -0.002(2) -0.0042(17)
C7 0.045(2) 0.0227(19) 0.070(3) -0.0019(19) 0.004(2) -0.0006(17)
C8 0.043(2) 0.032(2) 0.056(3) -0.0148(19) 0.009(2) 0.0008(17)
C9 0.0302(19) 0.0306(19) 0.044(2) -0.0039(16) 0.0080(16) 0.0031(15)
C10 0.062(3) 0.040(2) 0.040(2) 0.0042(19) 0.003(2) -0.008(2)
C11 0.096(5) 0.068(4) 0.045(3) -0.003(3) 0.027(3) -0.018(3)
C12 0.083(4) 0.062(3) 0.053(3) 0.010(3) -0.019(3) -0.012(3)
C13 0.065(3) 0.039(2) 0.039(2) -0.0068(19) 0.019(2) 0.002(2)
C14 0.098(5) 0.061(3) 0.040(3) -0.008(2) 0.011(3) 0.005(3)
C15 0.076(4) 0.083(4) 0.066(4) -0.012(3) 0.040(3) -0.018(3)
C16 0.0231(16) 0.0244(17) 0.042(2) 0.0023(15) 0.0065(15) -0.0003(13)
C17 0.0309(19) 0.0265(18) 0.045(2) -0.0007(16) 0.0082(16) -0.0009(15)
C18 0.051(3) 0.027(2) 0.057(3) 0.0018(18) 0.015(2) 0.0093(18)
C19 0.058(3) 0.030(2) 0.062(3) 0.011(2) 0.014(2) 0.012(2)
C20 0.058(3) 0.037(2) 0.049(3) 0.011(2) 0.014(2) 0.002(2)
C21 0.038(2) 0.0307(19) 0.046(2) -0.0004(17) 0.0129(18) -0.0077(16)
C22 0.057(3) 0.030(2) 0.041(2) -0.0035(17) 0.007(2) 0.0025(18)
C23 0.090(4) 0.047(3) 0.047(3) -0.001(2) 0.026(3) 0.011(3)
C24 0.076(4) 0.052(3) 0.059(3) -0.008(2) -0.014(3) -0.001(3)
C25 0.076(3) 0.036(2) 0.047(3) -0.003(2) 0.027(2) -0.008(2)
C26 0.152(7) 0.055(3) 0.041(3) 0.003(2) 0.027(4) -0.018(4)
C27 0.085(5) 0.070(4) 0.087(5) -0.009(3) 0.056(4) 0.004(3)
O101 0.0409(18) 0.065(2) 0.053(2) -0.0037(17) 0.0054(15) 0.0030(16)
C101 0.043(3) 0.159(8) 0.065(4) -0.037(5) 0.010(3) 0.007(4)
C102 0.049(3) 0.132(7) 0.066(4) 0.009(4) 0.015(3) -0.003(4)
C103 0.138(9) 0.179(11) 0.117(8) -0.050(8) 0.049(7) -0.110(9)
C104 0.039(3) 0.074(4) 0.059(3) -0.013(3) -0.012(2) 0.008(2)
O201 0.159(11) 0.190(11) 0.203(15) -0.012(11) 0.019(11) 0.048(9)
C201 0.161(14) 0.229(16) 0.149(15) -0.017(14) 0.044(12) 0.118(13)
C202 0.148(12) 0.266(18) 0.086(11) 0.036(13) 0.053(9) 0.103(12)
C203 0.085(11) 0.162(12) 0.126(15) -0.029(11) -0.018(9) 0.050(8)
C204 0.067(9) 0.199(15) 0.29(2) -0.014(18) 0.023(11) 0.053(9)
O301 0.156(18) 0.142(17) 0.115(17) 0.052(13) 0.040(13) 0.071(14)
C301 0.042(10) 0.068(12) 0.118(17) 0.010(12) 0.023(10) 0.020(9)
C302 0.082(14) 0.079(13) 0.069(15) -0.010(9) 0.028(11) 0.030(12)
C303 0.041(10) 0.037(8) 0.066(12) -0.015(7) 0.001(8) 0.010(7)
C304 0.062(12) 0.088(14) 0.093(16) -0.006(11) 0.035(11) 0.008(10)

loop_
_atom_type_symbol
_atom_type_description
_atom_type_scat_dispersion_real
_atom_type_scat_dispersion_imag
_atom_type_scat_source
C C 0.0181 0.0091 'International Tables Vol C Tables 4.2.6.8 and 6.1.1.4'
H H 0.0000 0.0000 'International Tables Vol C Tables 4.2.6.8 and 6.1.1.4'
N N 0.0311 0.0180 'International Tables Vol C Tables 4.2.6.8 and 6.1.1.4'
O O 0.0492 0.0322 'International Tables Vol C Tables 4.2.6.8 and 6.1.1.4'
Br Br -0.6763 1.2805 'International Tables Vol C Tables 4.2.6.8 and 6.1.1.4'
Sb Sb -0.0562 5.8946 'International Tables Vol C Tables 4.2.6.8 and 6.1.1.4'

loop_
_geom_angle_atom_site_label_1
_geom_angle_atom_site_label_2
_geom_angle_atom_site_label_3
_geom_angle
C1 Sb1 Br3 96.27(9)
C1 Sb1 Br1 93.27(9)
Br3 Sb1 Br1 87.46(2)
C1 Sb1 Br2 84.54(9)
Br3 Sb1 Br2 86.52(2)
Br1 Sb1 Br2 173.32(2)
C1 Sb1 O101 173.92(12)
Br3 Sb1 O101 80.60(8)
Br1 Sb1 O101 91.81(7)
Br2 Sb1 O101 90.04(7)
C1 Sb2 Br5 95.2(3)
C1 Sb2 Br4 81.8(3)
Br5 Sb2 Br4 88.0(4)
C1 Sb2 Br1 95.00(19)
Br5 Sb2 Br1 83.8(3)
Br4 Sb2 Br1 170.9(4)
C1 N1 C2 110.3(3)
C1 N1 C4 128.4(3)
C2 N1 C4 121.3(3)
C1 N2 C3 110.5(3)
C1 N2 C16 125.7(3)
C3 N2 C16 123.6(3)
N2 C1 N1 105.4(3)
N2 C1 Sb2 138.0(3)
N1 C1 Sb2 116.2(3)
N2 C1 Sb1 117.6(2)
N1 C1 Sb1 136.2(3)
C3 C2 N1 107.0(3)
C3 C2 H2 126.5
N1 C2 H2 126.5
C2 C3 N2 106.8(3)
C2 C3 H3 126.6
N2 C3 H3 126.6
C9 C4 C5 123.8(4)
C9 C4 N1 118.3(3)
C5 C4 N1 117.7(3)
C6 C5 C4 116.1(4)
C6 C5 C10 120.0(4)
C4 C5 C10 123.9(4)
C7 C6 C5 121.6(4)
C7 C6 H6 119.2
C5 C6 H6 119.2
C8 C7 C6 120.1(4)
C8 C7 H7 120.0
C6 C7 H7 120.0
C7 C8 C9 122.2(4)
C7 C8 H8 118.9
C9 C8 H8 118.9
C8 C9 C4 116.2(4)
C8 C9 C13 121.4(4)
C4 C9 C13 122.5(4)
C5 C10 C12 110.3(5)
C5 C10 C11 111.6(4)
C12 C10 C11 111.2(5)
C5 C10 H10 107.8
C12 C10 H10 107.8
C11 C10 H10 107.8
C10 C11 H11A 109.5
C10 C11 H11B 109.5
H11A C11 H11B 109.5
C10 C11 H11C 109.5
H11A C11 H11C 109.5
H11B C11 H11C 109.5
C10 C12 H12A 109.5
C10 C12 H12B 109.5
H12A C12 H12B 109.5
C10 C12 H12C 109.5
H12A C12 H12C 109.5
H12B C12 H12C 109.5
C9 C13 C14 113.2(4)
C9 C13 C15 110.3(5)
C14 C13 C15 110.9(4)
C9 C13 H13 107.4
C14 C13 H13 107.4
C15 C13 H13 107.4
C13 C14 H14A 109.5
C13 C14 H14B 109.5
H14A C14 H14B 109.5
C13 C14 H14C 109.5
H14A C14 H14C 109.5
H14B C14 H14C 109.5
C13 C15 H15A 109.5
C13 C15 H15B 109.5
H15A C15 H15B 109.5
C13 C15 H15C 109.5
H15A C15 H15C 109.5
H15B C15 H15C 109.5
C21 C16 C17 123.7(4)
C21 C16 N2 118.0(4)
C17 C16 N2 118.2(4)
C18 C17 C16 115.9(4)
C18 C17 C22 119.7(4)
C16 C17 C22 124.2(4)
C19 C18 C17 121.7(4)
C19 C18 H18 119.1
C17 C18 H18 119.1
C18 C19 C20 120.9(4)
C18 C19 H19 119.5
C20 C19 H19 119.5
C19 C20 C21 120.2(4)
C19 C20 H20 119.9
C21 C20 H20 119.9
C16 C21 C20 117.3(4)
C16 C21 C25 122.3(4)
C20 C21 C25 120.1(4)
C17 C22 C23 112.6(4)
C17 C22 C24 109.6(4)
C23 C22 C24 109.8(4)
C17 C22 H22 108.2
C23 C22 H22 108.2
C24 C22 H22 108.2
C22 C23 H23A 109.5
C22 C23 H23B 109.5
H23A C23 H23B 109.5
C22 C23 H23C 109.5
H23A C23 H23C 109.5
H23B C23 H23C 109.5
C22 C24 H24A 109.5
C22 C24 H24B 109.5
H24A C24 H24B 109.5
C22 C24 H24C 109.5
H24A C24 H24C 109.5
H24B C24 H24C 109.5
C26 C25 C27 109.6(5)
C26 C25 C21 113.1(5)
C27 C25 C21 109.6(4)
C26 C25 H25 108.1
C27 C25 H25 108.1
C21 C25 H25 108.1
C25 C26 H26A 109.5
C25 C26 H26B 109.5
H26A C26 H26B 109.5
C25 C26 H26C 109.5
H26A C26 H26C 109.5
H26B C26 H26C 109.5
C25 C27 H27A 109.5
C25 C27 H27B 109.5
H27A C27 H27B 109.5
C25 C27 H27C 109.5
H27A C27 H27C 109.5
H27B C27 H27C 109.5
C101 O101 C104 109.9(5)
C101 O101 Sb1 115.5(3)
C104 O101 Sb1 122.3(3)
O101 C101 C102 106.7(6)
O101 C101 H10A 110.4
C102 C101 H10A 110.4
O101 C101 H10B 110.4
C102 C101 H10B 110.4
H10A C101 H10B 108.6
C103 C102 C101 105.0(6)
C103 C102 H10C 110.7
C101 C102 H10C 110.7
C103 C102 H10D 110.7
C101 C102 H10D 110.7
H10C C102 H10D 108.8
C102 C103 C104 109.9(6)
C102 C103 H10E 109.7
C104 C103 H10E 109.7
C102 C103 H10F 109.7
C104 C103 H10F 109.7
H10E C103 H10F 108.2
O101 C104 C103 105.3(6)
O101 C104 H10G 110.7
C103 C104 H10G 110.7
O101 C104 H10H 110.7
C103 C104 H10H 110.7
H10G C104 H10H 108.8
C201 O201 C204 101.5(14)
O201 C201 C202 105.0(12)
O201 C201 H20A 110.7
C202 C201 H20A 110.7
O201 C201 H20B 110.7
C202 C201 H20B 110.7
H20A C201 H20B 108.8
C203 C202 C201 113.4(13)
C203 C202 H20C 108.9
C201 C202 H20C 108.9
C203 C202 H20D 108.9
C201 C202 H20D 108.9
H20C C202 H20D 107.7
C202 C203 C204 96.4(15)
C202 C203 H20E 112.5
C204 C203 H20E 112.5
C202 C203 H20F 112.5
C204 C203 H20F 112.5
H20E C203 H20F 110.0
C203 C204 O201 120.9(13)
C203 C204 H20G 107.1
O201 C204 H20G 107.1
C203 C204 H20H 107.1
O201 C204 H20H 107.1
H20G C204 H20H 106.8
C301 O301 C304 96.7(15)
O301 C301 C302 109.4(15)
O301 C301 H30A 109.8
C302 C301 H30A 109.8
O301 C301 H30B 109.8
C302 C301 H30B 109.8
H30A C301 H30B 108.2
C303 C302 C301 110.1(15)
C303 C302 H30C 109.6
C301 C302 H30C 109.6
C303 C302 H30D 109.6
C301 C302 H30D 109.6
H30C C302 H30D 108.2
C302 C303 C304 98.6(14)
C302 C303 H30E 112.0
C304 C303 H30E 112.0
C302 C303 H30F 112.0
C304 C303 H30F 112.0
H30E C303 H30F 109.7
C303 C304 O301 116.1(16)
C303 C304 H30G 108.3
O301 C304 H30G 108.3
C303 C304 H30H 108.3
O301 C304 H30H 108.3
H30G C304 H30H 107.4

loop_
_geom_bond_atom_site_label_1
_geom_bond_atom_site_label_2
_geom_bond_distance
Br1 Sb2 2.700(5)
Br1 Sb1 2.7266(6)
Sb1 C1 2.268(3)
Sb1 Br3 2.5076(6)
Sb1 Br2 2.7288(6)
Sb1 O101 2.904(3)
Sb2 C1 2.224(5)
Sb2 Br5 2.444(12)
Sb2 Br4 2.654(11)
N1 C1 1.349(5)
N1 C2 1.381(5)
N1 C4 1.458(5)
N2 C1 1.348(5)
N2 C3 1.380(5)
N2 C16 1.461(5)
C2 C3 1.343(6)
C2 H2 0.9500
C3 H3 0.9500
C4 C9 1.397(6)
C4 C5 1.401(6)
C5 C6 1.399(6)
C5 C10 1.520(6)
C6 C7 1.373(7)
C6 H6 0.9500
C7 C8 1.366(7)
C7 H7 0.9500
C8 C9 1.391(6)
C8 H8 0.9500
C9 C13 1.519(6)
C10 C12 1.527(8)
C10 C11 1.527(7)
C10 H10 1.0000
C11 H11A 0.9800
C11 H11B 0.9800
C11 H11C 0.9800
C12 H12A 0.9800
C12 H12B 0.9800
C12 H12C 0.9800
C13 C14 1.525(7)
C13 C15 1.532(8)
C13 H13 1.0000
C14 H14A 0.9800
C14 H14B 0.9800
C14 H14C 0.9800
C15 H15A 0.9800
C15 H15B 0.9800
C15 H15C 0.9800
C16 C21 1.393(6)
C16 C17 1.400(6)
C17 C18 1.394(6)
C17 C22 1.519(6)
C18 C19 1.375(7)
C18 H18 0.9500
C19 C20 1.376(7)
C19 H19 0.9500
C20 C21 1.398(6)
C20 H20 0.9500
C21 C25 1.527(6)
C22 C23 1.537(7)
C22 C24 1.537(7)
C22 H22 1.0000
C23 H23A 0.9800
C23 H23B 0.9800
C23 H23C 0.9800
C24 H24A 0.9800
C24 H24B 0.9800
C24 H24C 0.9800
C25 C26 1.523(8)
C25 C27 1.525(9)
C25 H25 1.0000
C26 H26A 0.9800
C26 H26B 0.9800
C26 H26C 0.9800
C27 H27A 0.9800
C27 H27B 0.9800
C27 H27C 0.9800
O101 C101 1.409(7)
O101 C104 1.424(7)
C101 C102 1.486(9)
C101 H10A 0.9900
C101 H10B 0.9900
C102 C103 1.399(12)
C102 H10C 0.9900
C102 H10D 0.9900
C103 C104 1.453(11)
C103 H10E 0.9900
C103 H10F 0.9900
C104 H10G 0.9900
C104 H10H 0.9900
O201 C201 1.347(18)
O201 C204 1.45(2)
C201 C202 1.55(2)
C201 H20A 0.9900
C201 H20B 0.9900
C202 C203 1.361(17)
C202 H20C 0.9900
C202 H20D 0.9900
C203 C204 1.39(2)
C203 H20E 0.9900
C203 H20F 0.9900
C204 H20G 0.9900
C204 H20H 0.9900
O301 C301 1.33(2)
O301 C304 1.48(2)
C301 C302 1.54(2)
C301 H30A 0.9900
C301 H30B 0.9900
C302 C303 1.35(2)
C302 H30C 0.9900
C302 H30D 0.9900
C303 C304 1.45(2)
C303 H30E 0.9900
C303 H30F 0.9900
C304 H30G 0.9900
C304 H30H 0.9900
